data_2209513
loop_
_publ_author_name
'Heilmann, Julia'
'Lerner, Hans-Wolfram'
'Bolte, Michael'

_publ_section_title
;
 Tris(2,2'-bipyridyl)iron(II) dibromide 4.5-hydrate
;
_journal_coeditor_code HB2074
_journal_issue 7
_journal_name_full 'Acta Crystallographica Section E'
_journal_page_first m1477
_journal_page_last m1478
_journal_paper_doi 10.1107/S1600536806020903
_journal_volume 62
_journal_year 2006
_chemical_formula_iupac '[Fe (C10 H8 N2)3]Br2, 4.5H2 O'
_chemical_formula_moiety 'C30 H24 Fe N6 2+, 2 Br -, 4.5 H2 O'
_chemical_formula_sum 'C30 H33 Br2 Fe N6 O4.5'
_chemical_formula_weight 765.29
_chemical_name_systematic ?
_space_group_IT_number 190
_symmetry_cell_setting hexagonal
_symmetry_space_group_name_Hall 'P -6c -2c'
_symmetry_space_group_name_H-M 'P -6 2 c'
_atom_sites_solution_hydrogens geom
_atom_sites_solution_primary direct
_atom_sites_solution_secondary difmap
_audit_creation_method SHELXL-97
_cell_angle_alpha 90.00
_cell_angle_beta 90.00
_cell_angle_gamma 120.00
_cell_formula_units_Z 4
_cell_length_a 13.1386(12)
_cell_length_b 13.1386(12)
_cell_length_c 21.630(3)
_cell_measurement_reflns_used 12085
_cell_measurement_temperature 173(2)
_cell_measurement_theta_max 25.7
_cell_measurement_theta_min 2.6
_cell_volume 3233.6(6)
_computing_cell_refinement X-Area
_computing_data_collection 'X-Area (Stoe & Cie, 2001)'
_computing_data_reduction X-Area
_computing_molecular_graphics 'XP in SHELXTL-Plus (Sheldrick, 1991)'
_computing_publication_material 'SHELXL97 and PLATON (Spek, 2003)'
_computing_structure_refinement 'SHELXL97 (Sheldrick, 1997)'
_computing_structure_solution 'SIR2002 (Burla <i>et al.</i>,  2003)'
_diffrn_ambient_temperature 173(2)
_diffrn_measured_fraction_theta_full 0.997
_diffrn_measured_fraction_theta_max 0.988
_diffrn_measurement_device_type 'STOE IPDSII two-circle diffractometer'
_diffrn_measurement_method \w
_diffrn_radiation_monochromator graphite
_diffrn_radiation_source 'fine-focus sealed tube'
_diffrn_radiation_type MoK\a
_diffrn_radiation_wavelength 0.71073
_diffrn_reflns_av_R_equivalents 0.0971
_diffrn_reflns_av_sigmaI/netI 0.0634
_diffrn_reflns_limit_h_max 15
_diffrn_reflns_limit_h_min -15
_diffrn_reflns_limit_k_max 15
_diffrn_reflns_limit_k_min -15
_diffrn_reflns_limit_l_max 26
_diffrn_reflns_limit_l_min -25
_diffrn_reflns_number 25866
_diffrn_reflns_theta_full 25.00
_diffrn_reflns_theta_max 25.57
_diffrn_reflns_theta_min 2.60
_diffrn_standards_decay_% 0
_diffrn_standards_interval_time 0
_diffrn_standards_number 0
_exptl_absorpt_coefficient_mu 2.984
_exptl_absorpt_correction_T_max 0.796
_exptl_absorpt_correction_T_min 0.511
_exptl_absorpt_correction_type multi-scan
_exptl_absorpt_process_details '(MULABS; Spek, 2003; Blessing, 1995)'
_exptl_crystal_colour red
_exptl_crystal_density_diffrn 1.572
_exptl_crystal_density_method 'not measured'
_exptl_crystal_description plate
_exptl_crystal_F_000 1548
_exptl_crystal_size_max 0.26
_exptl_crystal_size_mid 0.24
_exptl_crystal_size_min 0.08
_refine_diff_density_max 2.194
_refine_diff_density_min -1.166
_refine_ls_abs_structure_details 'Flack (1983), 892 Friedel pairs'
_refine_ls_abs_structure_Flack 0.56(5)
_refine_ls_extinction_method none
_refine_ls_goodness_of_fit_ref 1.145
_refine_ls_hydrogen_treatment constr
_refine_ls_matrix_type full
_refine_ls_number_parameters 139
_refine_ls_number_reflns 2071
_refine_ls_number_restraints 6
_refine_ls_restrained_S_all 1.159
_refine_ls_R_factor_all 0.1214
_refine_ls_R_factor_gt 0.1008
_refine_ls_shift/su_max 0.033
_refine_ls_shift/su_mean 0.003
_refine_ls_structure_factor_coef Fsqd
_refine_ls_weighting_details 'calc w=1/[\s^2^(Fo^2^)+(0.1880P)^2^] where P=(Fo^2^+2Fc^2^)/3'
_refine_ls_weighting_scheme calc
_refine_ls_wR_factor_gt 0.2605
_refine_ls_wR_factor_ref 0.2829
_reflns_number_gt 1569
_reflns_number_total 2071
_reflns_threshold_expression I>2\s(I)
_cod_data_source_file hb2074.cif
_cod_data_source_block IV
_cod_original_formula_sum 'C30 H33 Br2 Fe N6 O4.50'
_cod_database_code 2209513
_cod_database_fobs_code 2209513

loop_
_symmetry_equiv_pos_as_xyz
'x, y, z'
'-y, x-y, z'
'-x+y, -x, z'
'x, y, -z+1/2'
'-y, x-y, -z+1/2'
'-x+y, -x, -z+1/2'
'y, x, -z'
'x-y, -y, -z'
'-x, -x+y, -z'
'y, x, z+1/2'
'x-y, -y, z+1/2'
'-x, -x+y, z+1/2'

loop_
_atom_site_type_symbol
_atom_site_label
_atom_site_fract_x
_atom_site_fract_y
_atom_site_fract_z
_atom_site_U_iso_or_equiv
_atom_site_adp_type
_atom_site_calc_flag
_atom_site_refinement_flags
_atom_site_occupancy
_atom_site_disorder_assembly
_atom_site_disorder_group
Fe Fe1 0.3333 0.6667 0.51370(11) 0.0237(6) Uani d S 1 . .
N N1 0.3245(7) 0.5370(8) 0.5638(5) 0.030(2) Uani d . 1 . .
C C2 0.2488(8) 0.4271(8) 0.5411(5) 0.027(2) Uani d . 1 . .
C C3 0.2273(10) 0.3254(9) 0.5734(6) 0.035(3) Uani d . 1 . .
H H3 0.1719 0.2499 0.5581 0.042 Uiso calc R 1 . .
C C4 0.2888(12) 0.3367(11) 0.6284(7) 0.041(3) Uani d . 1 . .
H H4 0.2783 0.2694 0.6503 0.050 Uiso calc R 1 . .
C C5 0.3638(9) 0.4468(10) 0.6493(6) 0.032(3) Uani d . 1 . .
H H5 0.4042 0.4567 0.6872 0.039 Uiso calc R 1 . .
C C6 0.3821(9) 0.5442(10) 0.6165(5) 0.032(2) Uani d . 1 . .
H H6 0.4378 0.6197 0.6316 0.038 Uiso calc R 1 . .
N N11 0.2157(7) 0.5332(8) 0.4630(4) 0.0276(19) Uani d . 1 . .
C C12 0.1896(8) 0.4246(10) 0.4825(5) 0.029(2) Uani d . 1 . .
C C13 0.1150(10) 0.3242(9) 0.4515(6) 0.037(3) Uani d . 1 . .
H H13 0.0960 0.2495 0.4676 0.045 Uiso calc R 1 . .
C C14 0.0669(10) 0.3330(10) 0.3956(6) 0.041(3) Uani d . 1 . .
H H14 0.0165 0.2644 0.3725 0.050 Uiso calc R 1 . .
C C15 0.0931(9) 0.4413(10) 0.3743(6) 0.037(3) Uani d . 1 . .
H H15 0.0645 0.4501 0.3355 0.044 Uiso calc R 1 . .
C C16 0.1657(9) 0.5421(10) 0.4126(7) 0.040(3) Uani d . 1 . .
H H16 0.1775 0.6169 0.4008 0.048 Uiso calc R 1 . .
Br Br1 0.2892(3) 0.8867(2) 0.7500 0.0750(9) Uani d S 1 . .
Br Br2 0.0000 0.0000 0.5000 0.0702(14) Uani d S 1 . .
O O1 0.0000 0.0000 0.3621(5) 0.028(2) Uani d S 1 . .
O O2 0.5290(13) 0.3246(9) 0.7500 0.041(3) Uani d SU 1 . .
O O3 0.3333 0.6667 0.7500 0.072(7) Uani d S 1 . .
O O4 0.264(4) 0.138(4) 0.7500 0.062(14) Uiso d SP 0.39(5) A 1
O O4' 0.369(6) 0.187(6) 0.7500 0.16(2) Uiso d SP 0.61(5) A 2

loop_
_atom_site_aniso_label
_atom_site_aniso_U_11
_atom_site_aniso_U_22
_atom_site_aniso_U_33
_atom_site_aniso_U_12
_atom_site_aniso_U_13
_atom_site_aniso_U_23
Fe1 0.0175(7) 0.0175(7) 0.0359(13) 0.0088(4) 0.000 0.000
N1 0.020(4) 0.022(4) 0.050(6) 0.013(4) 0.003(4) -0.001(4)
C2 0.017(4) 0.013(4) 0.044(6) 0.003(4) 0.000(4) -0.004(4)
C3 0.037(6) 0.012(5) 0.058(8) 0.013(5) 0.008(5) 0.008(4)
C4 0.046(7) 0.032(7) 0.056(8) 0.027(6) 0.003(6) 0.004(6)
C5 0.022(5) 0.033(6) 0.047(7) 0.018(5) 0.000(4) 0.009(5)
C6 0.027(5) 0.032(6) 0.041(6) 0.019(5) -0.003(4) -0.010(5)
N11 0.026(4) 0.034(5) 0.033(5) 0.022(4) 0.001(4) 0.003(4)
C12 0.018(5) 0.024(5) 0.045(6) 0.012(4) 0.011(4) 0.011(5)
C13 0.024(5) 0.019(5) 0.052(8) -0.002(4) -0.006(5) -0.014(5)
C14 0.026(6) 0.026(6) 0.066(9) 0.009(5) -0.001(5) -0.013(5)
C15 0.023(5) 0.035(6) 0.058(8) 0.017(5) -0.011(5) -0.014(5)
C16 0.018(5) 0.022(5) 0.078(9) 0.007(4) -0.008(5) 0.001(5)
Br1 0.093(2) 0.0573(14) 0.0598(13) 0.0265(13) 0.000 0.000
Br2 0.0203(8) 0.0203(8) 0.170(4) 0.0102(4) 0.000 0.000
O1 0.033(4) 0.033(4) 0.018(6) 0.0164(18) 0.000 0.000
O2 0.105(8) 0.026(5) 0.009(4) 0.044(5) 0.000 0.000
O3 0.054(9) 0.054(9) 0.11(2) 0.027(5) 0.000 0.000

loop_
_atom_type_symbol
_atom_type_description
_atom_type_scat_dispersion_real
_atom_type_scat_dispersion_imag
_atom_type_scat_source
C C 0.0033 0.0016 'International Tables Vol C Tables 4.2.6.8 and 6.1.1.4'
H H 0.0000 0.0000 'International Tables Vol C Tables 4.2.6.8 and 6.1.1.4'
Br Br -0.2901 2.4595 'International Tables Vol C Tables 4.2.6.8 and 6.1.1.4'
Fe Fe 0.3463 0.8444 'International Tables Vol C Tables 4.2.6.8 and 6.1.1.4'
N N 0.0061 0.0033 'International Tables Vol C Tables 4.2.6.8 and 6.1.1.4'
O O 0.0106 0.0060 'International Tables Vol C Tables 4.2.6.8 and 6.1.1.4'

loop_
_geom_angle_atom_site_label_1
_geom_angle_atom_site_label_2
_geom_angle_atom_site_label_3
_geom_angle_site_symmetry_1
_geom_angle_site_symmetry_3
_geom_angle
N1 Fe1 N1 . 3_565 92.7(4)
N1 Fe1 N1 . 2_665 92.7(4)
N1 Fe1 N1 3_565 2_665 92.7(4)
N1 Fe1 N11 . 3_565 171.9(3)
N1 Fe1 N11 3_565 3_565 81.8(3)
N1 Fe1 N11 2_665 3_565 93.5(3)
N1 Fe1 N11 . . 81.8(3)
N1 Fe1 N11 3_565 . 93.5(3)
N1 Fe1 N11 2_665 . 171.9(3)
N11 Fe1 N11 3_565 . 92.6(4)
N1 Fe1 N11 . 2_665 93.5(3)
N1 Fe1 N11 3_565 2_665 171.9(3)
N1 Fe1 N11 2_665 2_665 81.8(3)
N11 Fe1 N11 3_565 2_665 92.6(4)
N11 Fe1 N11 . 2_665 92.6(4)
C6 N1 C2 . . 117.7(10)
C6 N1 Fe1 . . 128.1(8)
C2 N1 Fe1 . . 114.3(7)
N1 C2 C3 . . 121.2(10)
N1 C2 C12 . . 115.3(10)
C3 C2 C12 . . 123.5(10)
C4 C3 C2 . . 119.3(10)
C4 C3 H3 . . 120.4
C2 C3 H3 . . 120.4
C5 C4 C3 . . 117.9(11)
C5 C4 H4 . . 121.0
C3 C4 H4 . . 121.0
C4 C5 C6 . . 121.0(11)
C4 C5 H5 . . 119.5
C6 C5 H5 . . 119.5
N1 C6 C5 . . 122.8(10)
N1 C6 H6 . . 118.6
C5 C6 H6 . . 118.6
C16 N11 C12 . . 118.6(10)
C16 N11 Fe1 . . 125.8(7)
C12 N11 Fe1 . . 115.6(7)
N11 C12 C13 . . 123.2(11)
N11 C12 C2 . . 112.9(10)
C13 C12 C2 . . 124.0(10)
C12 C13 C14 . . 118.8(11)
C12 C13 H13 . . 120.6
C14 C13 H13 . . 120.6
C15 C14 C13 . . 119.3(10)
C15 C14 H14 . . 120.3
C13 C14 H14 . . 120.3
C14 C15 C16 . . 117.9(11)
C14 C15 H15 . . 121.0
C16 C15 H15 . . 121.0
N11 C16 C15 . . 121.8(10)
N11 C16 H16 . . 119.1
C15 C16 H16 . . 119.1

loop_
_geom_bond_atom_site_label_1
_geom_bond_atom_site_label_2
_geom_bond_site_symmetry_2
_geom_bond_distance
_geom_bond_publ_flag
Fe1 N1 . 1.973(9) y
Fe1 N1 3_565 1.973(9) ?
Fe1 N1 2_665 1.973(9) ?
Fe1 N11 3_565 1.989(9) ?
Fe1 N11 . 1.989(10) y
Fe1 N11 2_665 1.989(9) ?
N1 C6 . 1.344(15) ?
N1 C2 . 1.371(13) ?
C2 C3 . 1.405(14) ?
C2 C12 . 1.480(15) ?
C3 C4 . 1.40(2) ?
C3 H3 . 0.9500 ?
C4 C5 . 1.357(18) ?
C4 H4 . 0.9500 ?
C5 C6 . 1.376(16) ?
C5 H5 . 0.9500 ?
C6 H6 . 0.9500 ?
N11 C16 . 1.308(16) ?
N11 C12 . 1.357(14) ?
C12 C13 . 1.363(15) ?
C13 C14 . 1.40(2) ?
C13 H13 . 0.9500 ?
C14 C15 . 1.366(17) ?
C14 H14 . 0.9500 ?
C15 C16 . 1.445(16) ?
C15 H15 . 0.9500 ?
C16 H16 . 0.9500 ?

loop_
_geom_torsion_atom_site_label_1
_geom_torsion_atom_site_label_2
_geom_torsion_atom_site_label_3
_geom_torsion_atom_site_label_4
_geom_torsion_site_symmetry_1
_geom_torsion
N1 Fe1 N1 C6 3_565 -85.8(7)
N1 Fe1 N1 C6 2_665 7.1(9)
N11 Fe1 N1 C6 . -178.9(9)
N11 Fe1 N1 C6 2_665 89.0(9)
N1 Fe1 N1 C2 3_565 93.5(9)
N1 Fe1 N1 C2 2_665 -173.6(7)
N11 Fe1 N1 C2 . 0.4(7)
N11 Fe1 N1 C2 2_665 -91.6(7)
C6 N1 C2 C3 . 3.2(14)
Fe1 N1 C2 C3 . -176.2(8)
C6 N1 C2 C12 . -178.9(8)
Fe1 N1 C2 C12 . 1.7(10)
N1 C2 C3 C4 . -2.9(17)
C12 C2 C3 C4 . 179.3(11)
C2 C3 C4 C5 . 2.4(19)
C3 C4 C5 C6 . -2.3(19)
C2 N1 C6 C5 . -3.1(15)
Fe1 N1 C6 C5 . 176.2(8)
C4 C5 C6 N1 . 2.7(17)
N1 Fe1 N11 C16 . 179.7(9)
N1 Fe1 N11 C16 3_565 87.4(10)
N11 Fe1 N11 C16 3_565 5.5(10)
N11 Fe1 N11 C16 2_665 -87.2(8)
N1 Fe1 N11 C12 . -2.7(7)
N1 Fe1 N11 C12 3_565 -95.0(7)
N11 Fe1 N11 C12 3_565 -176.9(7)
N11 Fe1 N11 C12 2_665 90.4(9)
C16 N11 C12 C13 . 0.9(15)
Fe1 N11 C12 C13 . -176.9(9)
C16 N11 C12 C2 . -178.0(9)
Fe1 N11 C12 C2 . 4.3(10)
N1 C2 C12 N11 . -3.9(11)
C3 C2 C12 N11 . 174.0(10)
N1 C2 C12 C13 . 177.3(10)
C3 C2 C12 C13 . -4.8(15)
N11 C12 C13 C14 . 3.1(17)
C2 C12 C13 C14 . -178.2(10)
C12 C13 C14 C15 . -1.8(18)
C13 C14 C15 C16 . -2.9(17)
C12 N11 C16 C15 . -6.0(16)
Fe1 N11 C16 C15 . 171.6(8)
C14 C15 C16 N11 . 7.1(17)
